data_2016190
loop_
_publ_author_name
'Zhen-Feng Zhang'
'Jian-Ge Wang'
'Si-Qian Wang'
'Gui-Rong Qu'

_publ_section_title
;
 Two substituted 2-pyrrolin-5-ones: chains built from a single
 N---H&#x00B7;&#x00B7;&#x00B7;O hydrogen bond
;
_journal_coeditor_code GD3127
_journal_issue 10
_journal_name_full 'Acta Crystallographica Section C'
_journal_page_first o565
_journal_page_last o567
_journal_paper_doi 10.1107/S0108270107038632
_journal_volume 63
_journal_year 2007
_chemical_formula_iupac 'C7 H9 N O3'
_chemical_formula_moiety 'C7 H9 N O3'
_chemical_formula_sum 'C7 H9 N O3'
_chemical_formula_weight 155.15
_chemical_name_systematic
;
methyl 2-methyl-5-oxo-2-pyrroline-3-carboxylate
;
_space_group_IT_number 14
_symmetry_cell_setting monoclinic
_symmetry_space_group_name_Hall '-P 2ybc'
_symmetry_space_group_name_H-M 'P 1 21/c 1'
_atom_sites_solution_hydrogens geom
_atom_sites_solution_primary direct
_atom_sites_solution_secondary difmap
_audit_creation_method SHELXL97
_cell_angle_alpha 90.00
_cell_angle_beta 91.509(3)
_cell_angle_gamma 90.00
_cell_formula_units_Z 4
_cell_length_a 12.377(3)
_cell_length_b 7.562(2)
_cell_length_c 7.880(2)
_cell_measurement_temperature 291(2)
_cell_volume 737.3(3)
_computing_cell_refinement SMART
_computing_data_collection 'SMART (Bruker, 1997)'
_computing_data_reduction 'SAINT (Bruker, 1997)'
_computing_molecular_graphics 'SHELXTL (Sheldrick, 1997b)'
_computing_publication_material SHELXTL
_computing_structure_refinement 'SHELXL97 (Sheldrick, 1997a)'
_computing_structure_solution 'SHELXS97 (Sheldrick, 1997a)'
_diffrn_ambient_temperature 291(2)
_diffrn_measured_fraction_theta_full 0.999
_diffrn_measured_fraction_theta_max 0.999
_diffrn_measurement_device_type 'Bruker SMART CCD area-detector'
_diffrn_measurement_method '\f and \w'
_diffrn_radiation_monochromator graphite
_diffrn_radiation_source 'fine-focus sealed tube'
_diffrn_radiation_type MoK\a
_diffrn_radiation_wavelength 0.71073
_diffrn_reflns_av_R_equivalents 0.0447
_diffrn_reflns_av_sigmaI/netI 0.0392
_diffrn_reflns_limit_h_max 14
_diffrn_reflns_limit_h_min -14
_diffrn_reflns_limit_k_max 9
_diffrn_reflns_limit_k_min -9
_diffrn_reflns_limit_l_max 9
_diffrn_reflns_limit_l_min -9
_diffrn_reflns_number 5325
_diffrn_reflns_theta_full 25.49
_diffrn_reflns_theta_max 25.49
_diffrn_reflns_theta_min 3.16
_diffrn_standards_number 0
_exptl_absorpt_coefficient_mu 0.110
_exptl_absorpt_correction_T_max 0.9751
_exptl_absorpt_correction_T_min 0.9583
_exptl_absorpt_correction_type multi-scan
_exptl_absorpt_process_details '(SADABS; Sheldrick, 1996)'
_exptl_crystal_colour red
_exptl_crystal_density_diffrn 1.398
_exptl_crystal_density_method 'not measured'
_exptl_crystal_description block
_exptl_crystal_F_000 328
_exptl_crystal_size_max 0.36
_exptl_crystal_size_mid 0.32
_exptl_crystal_size_min 0.23
_refine_diff_density_max 0.235
_refine_diff_density_min -0.237
_refine_ls_extinction_method none
_refine_ls_goodness_of_fit_ref 1.314
_refine_ls_hydrogen_treatment constr
_refine_ls_matrix_type full
_refine_ls_number_parameters 102
_refine_ls_number_reflns 1371
_refine_ls_number_restraints 0
_refine_ls_restrained_S_all 1.314
_refine_ls_R_factor_all 0.0585
_refine_ls_R_factor_gt 0.0476
_refine_ls_shift/su_max 0.000
_refine_ls_shift/su_mean 0.000
_refine_ls_structure_factor_coef Fsqd
_refine_ls_weighting_details 'calc w = 1/[\s^2^(Fo^2^)+(0.0731P)^2^] where P=(Fo^2^+2Fc^2^)/3'
_refine_ls_weighting_scheme calc
_refine_ls_wR_factor_gt 0.1335
_refine_ls_wR_factor_ref 0.1423
_reflns_number_gt 1095
_reflns_number_total 1371
_reflns_threshold_expression I>2\s(I)
_cod_data_source_file gd3127.cif
_cod_data_source_block I
_cod_original_cell_volume 737.4(3)
_cod_original_sg_symbol_H-M 'P 21/c'
_cod_database_code 2016190
_cod_database_fobs_code 2016190

loop_
_symmetry_equiv_pos_as_xyz
'x, y, z'
'-x, y+1/2, -z+1/2'
'-x, -y, -z'
'x, -y-1/2, z-1/2'

loop_
_atom_site_type_symbol
_atom_site_label
_atom_site_fract_x
_atom_site_fract_y
_atom_site_fract_z
_atom_site_U_iso_or_equiv
_atom_site_adp_type
_atom_site_calc_flag
_atom_site_refinement_flags
_atom_site_occupancy
O O1 1.02268(11) 0.25843(17) 1.23592(18) 0.0546(4) Uani d . 1
O O2 0.66840(11) 0.49951(17) 0.90559(17) 0.0565(5) Uani d . 1
O O3 0.60684(10) 0.22581(17) 0.85190(16) 0.0476(4) Uani d . 1
N N1 0.89483(11) 0.07468(18) 1.11840(17) 0.0398(4) Uani d . 1
H H1 0.9244 -0.0239 1.1481 0.048 Uiso calc R 1
C C2 0.79683(14) 0.0866(2) 1.0285(2) 0.0357(4) Uani d . 1
C C3 0.77377(13) 0.2592(2) 0.99831(19) 0.0352(5) Uani d . 1
C C4 0.86311(14) 0.3709(2) 1.0741(2) 0.0381(4) Uani d . 1
H H4A 0.8359 0.4515 1.1587 0.046 Uiso calc R 1
H H4B 0.8989 0.4385 0.9873 0.046 Uiso calc R 1
C C5 0.93881(14) 0.2356(2) 1.1542(2) 0.0393(5) Uani d . 1
C C6 0.68033(14) 0.3413(2) 0.9159(2) 0.0380(4) Uani d . 1
C C7 0.51227(16) 0.3048(3) 0.7723(3) 0.0545(6) Uani d . 1
H H7A 0.4730 0.3694 0.8556 0.082 Uiso calc R 1
H H7B 0.4669 0.2137 0.7243 0.082 Uiso calc R 1
H H7C 0.5339 0.3839 0.6842 0.082 Uiso calc R 1
C C1 0.73973(16) -0.0812(2) 0.9848(2) 0.0484(5) Uani d . 1
H H1A 0.6764 -0.0556 0.9163 0.073 Uiso calc R 1
H H1B 0.7190 -0.1396 1.0871 0.073 Uiso calc R 1
H H1C 0.7870 -0.1568 0.9228 0.073 Uiso calc R 1

loop_
_atom_site_aniso_label
_atom_site_aniso_U_11
_atom_site_aniso_U_22
_atom_site_aniso_U_33
_atom_site_aniso_U_12
_atom_site_aniso_U_13
_atom_site_aniso_U_23
O1 0.0485(9) 0.0394(8) 0.0748(9) -0.0023(6) -0.0211(7) -0.0054(6)
O2 0.0561(9) 0.0278(8) 0.0848(10) 0.0039(6) -0.0157(7) 0.0004(6)
O3 0.0393(8) 0.0343(8) 0.0685(9) -0.0011(5) -0.0118(6) 0.0007(5)
N1 0.0410(9) 0.0248(8) 0.0531(9) 0.0018(6) -0.0069(7) -0.0010(5)
C2 0.0335(9) 0.0317(10) 0.0419(9) -0.0007(6) 0.0004(7) -0.0013(6)
C3 0.0359(10) 0.0280(9) 0.0416(9) -0.0016(7) 0.0001(7) -0.0020(6)
C4 0.0418(10) 0.0282(9) 0.0441(9) -0.0019(7) -0.0021(8) -0.0009(6)
C5 0.0388(10) 0.0315(10) 0.0473(9) -0.0008(7) -0.0028(8) -0.0033(7)
C6 0.0386(10) 0.0304(10) 0.0449(9) -0.0007(7) -0.0003(7) -0.0005(6)
C7 0.0426(11) 0.0469(11) 0.0734(13) 0.0027(9) -0.0143(9) 0.0009(9)
C1 0.0476(12) 0.0302(11) 0.0670(12) -0.0065(8) -0.0041(9) -0.0031(8)

loop_
_atom_type_symbol
_atom_type_description
_atom_type_scat_dispersion_real
_atom_type_scat_dispersion_imag
_atom_type_scat_source
C C 0.0033 0.0016 'International Tables Vol C Tables 4.2.6.8 and 6.1.1.4'
H H 0.0000 0.0000 'International Tables Vol C Tables 4.2.6.8 and 6.1.1.4'
N N 0.0061 0.0033 'International Tables Vol C Tables 4.2.6.8 and 6.1.1.4'
O O 0.0106 0.0060 'International Tables Vol C Tables 4.2.6.8 and 6.1.1.4'

loop_
_geom_angle_atom_site_label_1
_geom_angle_atom_site_label_2
_geom_angle_atom_site_label_3
_geom_angle
_geom_angle_publ_flag
C6 O3 C7 115.19(14) no
C5 N1 C2 112.74(14) yes
C5 N1 H1 123.6 no
C2 N1 H1 123.6 no
C3 C2 N1 109.18(15) no
C3 C2 C1 133.14(17) yes
N1 C2 C1 117.68(15) yes
C2 C3 C6 130.69(16) yes
C2 C3 C4 108.78(15) no
C6 C3 C4 120.47(15) yes
C3 C4 C5 103.09(14) yes
C3 C4 H4A 111.1 no
C5 C4 H4A 111.1 no
C3 C4 H4B 111.1 no
C5 C4 H4B 111.1 no
H4A C4 H4B 109.1 no
O1 C5 N1 124.57(16) yes
O1 C5 C4 129.27(15) yes
N1 C5 C4 106.16(14) yes
O2 C6 O3 122.40(16) no
O2 C6 C3 123.26(16) no
O3 C6 C3 114.34(15) no
O3 C7 H7A 109.5 no
O3 C7 H7B 109.5 no
H7A C7 H7B 109.5 no
O3 C7 H7C 109.5 no
H7A C7 H7C 109.5 no
H7B C7 H7C 109.5 no
C2 C1 H1A 109.5 no
C2 C1 H1B 109.5 no
H1A C1 H1B 109.5 no
C2 C1 H1C 109.5 no
H1A C1 H1C 109.5 no
H1B C1 H1C 109.5 no

loop_
_geom_bond_atom_site_label_1
_geom_bond_atom_site_label_2
_geom_bond_distance
_geom_bond_publ_flag
O1 C5 1.219(2) no
O2 C6 1.208(2) no
O3 C6 1.349(2) no
O3 C7 1.443(2) no
N1 C5 1.359(2) no
N1 C2 1.391(2) no
N1 H1 0.8600 no
C2 C3 1.356(2) no
C2 C1 1.489(2) no
C3 C6 1.451(2) no
C3 C4 1.503(2) no
C4 C5 1.514(2) no
C4 H4A 0.9700 no
C4 H4B 0.9700 no
C7 H7A 0.9600 no
C7 H7B 0.9600 no
C7 H7C 0.9600 no
C1 H1A 0.9600 no
C1 H1B 0.9600 no
C1 H1C 0.9600 no

loop_
_geom_hbond_atom_site_label_D
_geom_hbond_atom_site_label_H
_geom_hbond_atom_site_label_A
_geom_hbond_site_symmetry_A
_geom_hbond_distance_DH
_geom_hbond_distance_HA
_geom_hbond_distance_DA
_geom_hbond_angle_DHA
N1 H1 O1 2_747 0.86 1.99 2.832(2) 167.6

loop_
_geom_torsion_atom_site_label_1
_geom_torsion_atom_site_label_2
_geom_torsion_atom_site_label_3
_geom_torsion_atom_site_label_4
_geom_torsion
_geom_torsion_publ_flag
C5 N1 C2 C3 1.4(2) yes
C5 N1 C2 C1 -178.83(15) yes
N1 C2 C3 C6 -177.45(15) yes
C1 C2 C3 C6 2.8(3) no
N1 C2 C3 C4 -0.10(19) yes
C1 C2 C3 C4 -179.87(18) no
C2 C3 C4 C5 -1.00(16) yes
C6 C3 C4 C5 176.66(14) no
C2 N1 C5 O1 177.78(16) no
C2 N1 C5 C4 -1.96(19) no
C3 C4 C5 O1 -177.99(18) yes
C3 C4 C5 N1 1.74(16) no
C7 O3 C6 O2 -0.9(2) yes
C7 O3 C6 C3 178.84(14) no
C2 C3 C6 O2 176.11(17) yes
C4 C3 C6 O2 -1.0(2) yes
C2 C3 C6 O3 -3.6(2) no
C4 C3 C6 O3 179.34(14) yes

loop_
_cod_related_entry_id
_cod_related_entry_database
_cod_related_entry_code
1 ChemSpider 653361
